data_1574893
loop_
_publ_author_name
'Fischer, Lukas'
'Lee, Michael H.'
'Wiesner, Anja'
'M&#xfc;ller, Carsten'
'Riedel, Sebastian'

_publ_section_title
;
 On the synthesis and structure of reactive halonium ions.
;
_journal_issue 29
_journal_name_full 'Chemical science'
_journal_page_first 13229
_journal_page_last 13234
_journal_paper_doi 10.1039/d5sc03756e
_journal_volume 16
_journal_year 2025
_chemical_formula_sum 'C4 H4 Br Cl3 F39 O12 S3 Sb Te6'
_chemical_formula_weight 2154.86
_chemical_properties_physical Air-sensitive,Moisture-sensitive,Heat-sensitive
_space_group_crystal_system triclinic
_space_group_IT_number 2
_space_group_name_Hall '-P 1'
_space_group_name_H-M_alt 'P -1'
_atom_sites_solution_hydrogens geom
_atom_sites_solution_primary direct
_audit_creation_method
;FinalCif V149 by Daniel Kratzert, Freiburg 2025, 
https://dkratzert.de/finalcif.html
;
_audit_update_record
;
2025-05-21 deposited with the CCDC.	2025-06-19 downloaded from the CCDC.
;
_cell_angle_alpha 93.244(3)
_cell_angle_beta 100.968(3)
_cell_angle_gamma 95.729(3)
_cell_formula_units_Z 2
_cell_length_a 9.8994(7)
_cell_length_b 10.0636(7)
_cell_length_c 22.7766(17)
_cell_measurement_reflns_used 9697
_cell_measurement_temperature 100(2)
_cell_measurement_theta_max 30.5005
_cell_measurement_theta_min 2.299
_cell_volume 2209.9(3)
_computing_cell_refinement 'SAINT V8.40B'
_computing_data_reduction 'SAINT V8.40B'
_computing_structure_refinement 'SHELXL-2018/3 (Sheldrick, 2018)'
_computing_structure_solution 'SHELXT 2018/2 (Sheldrick, 2018)'
_diffrn_ambient_environment N~2~
_diffrn_ambient_temperature 100(2)
_diffrn_detector CPAD
_diffrn_detector_area_resol_mean 7.41
_diffrn_detector_type 'Bruker PHOTON III'
_diffrn_measured_fraction_theta_full 1.000
_diffrn_measured_fraction_theta_max 0.995
_diffrn_measurement_device 'three-circle diffractometer'
_diffrn_measurement_device_type 'Bruker D8 VENTURE dual wavelength Mo/Cu'
_diffrn_measurement_method '\w and \f scans'
_diffrn_measurement_specimen_support 'MiTeGen micromount'
_diffrn_radiation_monochromator 'mirror optics'
_diffrn_radiation_probe x-ray
_diffrn_radiation_type MoK\a
_diffrn_radiation_wavelength 0.71073
_diffrn_reflns_av_R_equivalents 0.0530
_diffrn_reflns_av_unetI/netI 0.0246
_diffrn_reflns_Laue_measured_fraction_full 1.000
_diffrn_reflns_Laue_measured_fraction_max 0.995
_diffrn_reflns_limit_h_max 14
_diffrn_reflns_limit_h_min -14
_diffrn_reflns_limit_k_max 14
_diffrn_reflns_limit_k_min -14
_diffrn_reflns_limit_l_max 32
_diffrn_reflns_limit_l_min -32
_diffrn_reflns_number 156080
_diffrn_reflns_point_group_measured_fraction_full 1.000
_diffrn_reflns_point_group_measured_fraction_max 0.995
_diffrn_reflns_theta_full 25.242
_diffrn_reflns_theta_max 30.712
_diffrn_reflns_theta_min 2.040
_diffrn_source 'microfocus sealed X-ray tube'
_diffrn_source_current 1.40
_diffrn_source_type 'Incoatec I\ms'
_diffrn_source_voltage 50.00
_exptl_absorpt_coefficient_mu 5.942
_exptl_absorpt_correction_T_max 0.7461
_exptl_absorpt_correction_T_min 0.4236
_exptl_absorpt_correction_type multi-scan
_exptl_absorpt_process_details
;SADABS-2016/2 - Bruker AXS area detector scaling and absorption correction: 
Krause, L., Herbst-Irmer, R., Sheldrick G.M. & Stalke D., J. Appl. Cryst. 48 
(2015) 3-10
;
_exptl_crystal_colour colourless
_exptl_crystal_density_diffrn 3.238
_exptl_crystal_description block
_exptl_crystal_F_000 1944
_exptl_crystal_size_max 0.479
_exptl_crystal_size_mid 0.434
_exptl_crystal_size_min 0.357
_refine_diff_density_max 1.039
_refine_diff_density_min -1.022
_refine_diff_density_rms 0.158
_refine_ls_extinction_method none
_refine_ls_goodness_of_fit_ref 1.136
_refine_ls_hydrogen_treatment constr
_refine_ls_matrix_type full
_refine_ls_number_parameters 625
_refine_ls_number_reflns 13677
_refine_ls_number_restraints 0
_refine_ls_restrained_S_all 1.136
_refine_ls_R_factor_all 0.0364
_refine_ls_R_factor_gt 0.0289
_refine_ls_shift/su_max 0.001
_refine_ls_shift/su_mean 0.000
_refine_ls_structure_factor_coef Fsqd
_refine_ls_weighting_details 'w=1/[\s^2^(Fo^2^)+(0.0113P)^2^+8.6137P] where P=(Fo^2^+2Fc^2^)/3'
_refine_ls_weighting_scheme calc
_refine_ls_wR_factor_gt 0.0549
_refine_ls_wR_factor_ref 0.0569
_reflns_Friedel_coverage 0.000
_reflns_number_gt 12097
_reflns_number_total 13677
_reflns_threshold_expression 'I > 2\s(I)'
_cod_data_source_file d5sc03756e2.cif
_cod_data_source_block LF453C
_cod_depositor_comments 'Adding full bibliography for 1574893--1574896.cif.'
_cod_database_code 1574893
_shelx_shelxl_version_number 2018/3
_shelx_space_group_comment
;
The symmetry employed for this shelxl refinement is uniquely defined
by the following loop, which should always be used as a source of
symmetry information in preference to the above space-group names.
They are only intended as comments.
;
_diffrn_measurement_ambient_temperature_device_make 'Oxford Cryostream 800'

loop_
_space_group_symop_operation_xyz
'x, y, z'
'-x, -y, -z'

loop_
_atom_site_label
_atom_site_type_symbol
_atom_site_fract_x
_atom_site_fract_y
_atom_site_fract_z
_atom_site_U_iso_or_equiv
_atom_site_adp_type
_atom_site_occupancy
_atom_site_site_symmetry_order
_atom_site_calc_flag
_atom_site_refinement_flags_posn
_atom_site_refinement_flags_adp
_atom_site_refinement_flags_occupancy
_atom_site_disorder_assembly
_atom_site_disorder_group
Te1 Te -0.22322(2) 0.21724(2) 0.02236(2) 0.01615(5) Uani 1 1 d . . . . .
Te2 Te 0.06043(2) 0.63006(2) 0.15230(2) 0.01656(5) Uani 1 1 d . . . . .
Te3 Te 0.27317(2) 0.29198(2) 0.02601(2) 0.01895(5) Uani 1 1 d . . . . .
Te4 Te 0.58313(2) 0.20151(2) 0.42991(2) 0.01558(5) Uani 1 1 d . . . . .
Te5 Te 0.41486(2) 0.65358(2) 0.36321(2) 0.01614(5) Uani 1 1 d . . . . .
Te6 Te 0.16313(2) 0.33013(2) 0.48900(2) 0.01720(5) Uani 1 1 d . . . . .
Sb1 Sb 0.000000 0.500000 0.000000 0.01152(6) Uani 1 2 d S . P . .
Sb2 Sb 0.500000 0.500000 0.500000 0.01187(6) Uani 1 2 d S . P . .
Br1 Br 0.64516(4) 0.38621(4) 0.27610(2) 0.01917(7) Uani 1 1 d . . . . .
Cl1 Cl 0.48793(13) -0.08552(13) 0.13796(6) 0.0458(3) Uani 1 1 d . . . . .
Cl2 Cl 1.14054(12) -0.08369(12) 0.39182(6) 0.0405(3) Uani 1 1 d . . . . .
Cl3 Cl 0.13096(14) 0.07745(15) 0.16909(6) 0.0495(3) Uani 1 1 d . . . . .
S1 S 0.65153(11) -0.00572(10) 0.19603(5) 0.02452(19) Uani 1 1 d . . . . .
S2 S 0.96037(11) -0.10348(10) 0.33862(5) 0.0271(2) Uani 1 1 d . . . . .
S3 S 0.27285(11) 0.13916(11) 0.23963(5) 0.0264(2) Uani 1 1 d . . . . .
F1 F -0.3689(2) 0.0859(2) 0.01161(12) 0.0305(5) Uani 1 1 d . . . . .
F2 F -0.3318(2) 0.3127(2) -0.02975(11) 0.0259(5) Uani 1 1 d . . . . .
F11 F 0.3872(3) 0.1751(3) 0.06222(12) 0.0388(6) Uani 1 1 d . . . . .
F12 F 0.4248(3) 0.4131(3) 0.0355(2) 0.0704(13) Uani 1 1 d . . . . .
F13 F 0.2490(4) 0.3431(4) 0.10067(12) 0.0679(12) Uani 1 1 d . . . . .
F14 F 0.1321(3) 0.1588(3) 0.01872(16) 0.0470(8) Uani 1 1 d . . . . .
F15 F 0.3082(3) 0.2308(3) -0.04547(12) 0.0433(7) Uani 1 1 d . . . . .
F16 F 0.5761(3) 0.0582(2) 0.37612(11) 0.0291(5) Uani 1 1 d . . . . .
F17 F 0.7049(2) 0.1218(2) 0.48311(10) 0.0248(5) Uani 1 1 d . . . . .
F18 F 0.4360(2) 0.1144(2) 0.45523(11) 0.0257(5) Uani 1 1 d . . . . .
F19 F 0.4642(2) 0.2727(2) 0.37118(10) 0.0252(5) Uani 1 1 d . . . . .
F20 F 0.7278(2) 0.2787(2) 0.39823(10) 0.0250(5) Uani 1 1 d . . . . .
F21 F 0.3269(3) 0.7468(2) 0.30413(11) 0.0309(5) Uani 1 1 d . . . . .
F22 F 0.3693(2) 0.5037(2) 0.31073(10) 0.0243(5) Uani 1 1 d . . . . .
F23 F 0.5747(2) 0.6910(2) 0.33484(10) 0.0266(5) Uani 1 1 d . . . . .
F24 F 0.4528(2) 0.8097(2) 0.41138(10) 0.0244(5) Uani 1 1 d . . . . .
F25 F 0.2503(2) 0.6204(2) 0.38781(10) 0.0225(4) Uani 1 1 d . . . . .
F26 F 0.0011(2) 0.2633(3) 0.50908(12) 0.0353(6) Uani 1 1 d . . . . .
F27 F 0.0661(2) 0.4519(3) 0.44748(11) 0.0291(5) Uani 1 1 d . . . . .
F28 F 0.1212(3) 0.2139(2) 0.42221(12) 0.0325(6) Uani 1 1 d . . . . .
F29 F 0.2468(3) 0.2033(2) 0.53262(12) 0.0303(5) Uani 1 1 d . . . . .
F30 F 0.1940(2) 0.4440(2) 0.55727(10) 0.0235(5) Uani 1 1 d . . . . .
F31 F 0.9224(2) 0.3377(2) 0.23283(10) 0.0263(5) Uani 1 1 d . . . . .
F32 F 1.0635(2) 0.4194(3) 0.31387(12) 0.0340(6) Uani 1 1 d . . . . .
F33 F 0.9137(3) 0.2492(2) 0.31573(11) 0.0292(5) Uani 1 1 d . . . . .
F34 F 0.4722(3) 0.5889(3) 0.20005(12) 0.0373(6) Uani 1 1 d . . . . .
F35 F 0.5793(3) 0.5869(3) 0.12615(11) 0.0374(6) Uani 1 1 d . . . . .
F36 F 0.6905(3) 0.6514(2) 0.21529(12) 0.0337(6) Uani 1 1 d . . . . .
F37 F 0.7611(3) -0.0735(3) 0.16987(13) 0.0412(7) Uani 1 1 d . . . . .
F38 F 0.8838(3) -0.0140(2) 0.37787(13) 0.0356(6) Uani 1 1 d . . . . .
F39 F 0.2002(3) 0.2020(4) 0.28140(17) 0.0662(11) Uani 1 1 d . . . . .
O1 O -0.0723(2) 0.3456(2) 0.03749(11) 0.0155(5) Uani 1 1 d . . . . .
O2 O 0.0985(2) 0.5774(2) 0.07906(10) 0.0147(4) Uani 1 1 d . . . . .
F3 F -0.1682(2) 0.1342(2) -0.04112(10) 0.0259(5) Uani 1 1 d . . . . .
F4 F -0.1268(3) 0.1123(2) 0.07408(12) 0.0318(6) Uani 1 1 d . . . . .
F5 F -0.2926(3) 0.2917(3) 0.08388(11) 0.0313(6) Uani 1 1 d . . . . .
F6 F 0.0276(3) 0.6811(3) 0.22646(10) 0.0322(6) Uani 1 1 d . . . . .
F7 F -0.1076(2) 0.5258(2) 0.14009(10) 0.0243(5) Uani 1 1 d . . . . .
F8 F 0.1464(2) 0.4946(2) 0.18756(10) 0.0279(5) Uani 1 1 d . . . . .
F9 F 0.2235(2) 0.7398(2) 0.17014(10) 0.0266(5) Uani 1 1 d . . . . .
F10 F -0.0292(2) 0.7709(2) 0.12383(10) 0.0255(5) Uani 1 1 d . . . . .
O3 O 0.1622(2) 0.4124(2) -0.01048(11) 0.0155(5) Uani 1 1 d . . . . .
O4 O 0.6003(2) 0.3478(2) 0.48418(11) 0.0157(5) Uani 1 1 d . . . . .
O5 O 0.5112(2) 0.5569(2) 0.42052(11) 0.0160(5) Uani 1 1 d . . . . .
O6 O 0.3239(2) 0.3948(2) 0.46548(11) 0.0160(5) Uani 1 1 d . . . . .
O7 O 0.6461(4) -0.0559(4) 0.25176(15) 0.0435(8) Uani 1 1 d . . . . .
O8 O 0.6737(4) 0.1308(3) 0.18865(18) 0.0483(9) Uani 1 1 d . . . . .
O9 O 0.8984(4) -0.2349(3) 0.33819(16) 0.0430(8) Uani 1 1 d . . . . .
O10 O 0.9717(4) -0.0409(4) 0.28624(16) 0.0419(8) Uani 1 1 d . . . . .
O11 O 0.3138(4) 0.0153(4) 0.26387(18) 0.0519(10) Uani 1 1 d . . . . .
O12 O 0.3796(4) 0.2198(4) 0.22369(16) 0.0516(10) Uani 1 1 d . . . . .
C2 C 0.8375(4) 0.4627(4) 0.30578(17) 0.0210(7) Uani 1 1 d . . . . .
H1A H 0.855772 0.547083 0.286885 0.025 Uiso 1 1 calc R U . . .
H1B H 0.853351 0.483550 0.349713 0.025 Uiso 1 1 calc R U . . .
C1 C 0.9353(4) 0.3646(4) 0.29136(17) 0.0228(7) Uani 1 1 d . . . . .
C3 C 0.6182(4) 0.4214(4) 0.19129(16) 0.0197(7) Uani 1 1 d . . . . .
H3A H 0.702343 0.405236 0.175710 0.024 Uiso 1 1 calc R U . . .
H3B H 0.539747 0.359485 0.168086 0.024 Uiso 1 1 calc R U . . .
C4 C 0.5887(4) 0.5647(4) 0.18333(17) 0.0230(7) Uani 1 1 d . . . . .

loop_
_atom_site_aniso_label
_atom_site_aniso_U_11
_atom_site_aniso_U_22
_atom_site_aniso_U_33
_atom_site_aniso_U_23
_atom_site_aniso_U_13
_atom_site_aniso_U_12
Te1 0.01611(10) 0.01591(10) 0.01625(10) 0.00057(8) 0.00508(8) -0.00236(8)
Te2 0.01525(10) 0.02204(11) 0.01228(10) -0.00078(8) 0.00371(8) 0.00083(8)
Te3 0.01857(11) 0.01865(10) 0.01996(11) 0.00252(8) 0.00164(8) 0.00727(9)
Te4 0.01879(10) 0.01398(9) 0.01521(10) 0.00128(8) 0.00591(8) 0.00278(8)
Te5 0.01721(10) 0.01752(10) 0.01402(10) 0.00438(8) 0.00257(8) 0.00281(8)
Te6 0.01271(10) 0.01865(10) 0.01995(11) 0.00175(8) 0.00380(8) -0.00097(8)
Sb1 0.01118(13) 0.01252(13) 0.01112(13) 0.00173(10) 0.00274(10) 0.00105(10)
Sb2 0.01112(13) 0.01309(13) 0.01176(14) 0.00152(10) 0.00285(10) 0.00169(10)
Br1 0.01922(16) 0.02260(17) 0.01775(16) 0.00555(13) 0.00735(13) 0.00298(13)
Cl1 0.0389(6) 0.0439(7) 0.0447(7) -0.0069(5) -0.0109(5) -0.0009(5)
Cl2 0.0339(6) 0.0345(6) 0.0489(7) 0.0018(5) -0.0055(5) 0.0110(5)
Cl3 0.0415(7) 0.0609(8) 0.0346(6) 0.0083(6) -0.0088(5) -0.0213(6)
S1 0.0269(5) 0.0213(4) 0.0248(5) -0.0003(4) 0.0043(4) 0.0025(4)
S2 0.0300(5) 0.0209(4) 0.0293(5) -0.0002(4) 0.0057(4) -0.0009(4)
S3 0.0236(5) 0.0288(5) 0.0250(5) 0.0037(4) 0.0025(4) -0.0021(4)
F1 0.0244(12) 0.0263(12) 0.0380(14) -0.0009(10) 0.0083(10) -0.0127(10)
F2 0.0198(11) 0.0259(11) 0.0297(13) 0.0034(9) -0.0010(9) 0.0018(9)
F11 0.0409(15) 0.0375(14) 0.0398(15) 0.0083(12) -0.0002(12) 0.0258(12)
F12 0.0197(13) 0.0296(15) 0.148(4) 0.0031(19) -0.0165(18) 0.0036(12)
F13 0.124(3) 0.073(2) 0.0176(13) 0.0051(14) 0.0083(16) 0.076(2)
F14 0.0281(13) 0.0223(12) 0.097(3) 0.0219(14) 0.0210(15) 0.0071(11)
F15 0.0580(18) 0.0530(17) 0.0330(15) 0.0119(13) 0.0251(13) 0.0388(15)
F16 0.0412(14) 0.0196(11) 0.0270(12) -0.0053(9) 0.0106(11) 0.0029(10)
F17 0.0288(12) 0.0213(11) 0.0261(12) 0.0059(9) 0.0043(9) 0.0113(9)
F18 0.0249(11) 0.0224(11) 0.0311(13) 0.0005(9) 0.0119(10) -0.0031(9)
F19 0.0312(12) 0.0257(11) 0.0162(11) 0.0001(9) -0.0023(9) 0.0062(10)
F20 0.0295(12) 0.0259(11) 0.0238(12) 0.0012(9) 0.0171(10) 0.0006(9)
F21 0.0370(14) 0.0321(13) 0.0238(12) 0.0132(10) -0.0009(10) 0.0120(11)
F22 0.0256(11) 0.0273(11) 0.0176(11) -0.0028(9) -0.0001(9) 0.0024(9)
F23 0.0267(12) 0.0319(12) 0.0240(12) 0.0099(10) 0.0120(9) -0.0003(10)
F24 0.0315(12) 0.0157(10) 0.0255(12) 0.0019(8) 0.0049(9) 0.0017(9)
F25 0.0158(10) 0.0265(11) 0.0262(12) 0.0062(9) 0.0043(8) 0.0042(9)
F26 0.0190(11) 0.0453(15) 0.0414(15) 0.0061(12) 0.0107(10) -0.0083(11)
F27 0.0185(11) 0.0394(14) 0.0326(13) 0.0117(11) 0.0057(9) 0.0128(10)
F28 0.0292(13) 0.0287(12) 0.0339(14) -0.0106(10) 0.0028(10) -0.0100(10)
F29 0.0323(13) 0.0270(12) 0.0366(14) 0.0153(10) 0.0132(11) 0.0076(10)
F30 0.0204(10) 0.0309(12) 0.0203(11) -0.0020(9) 0.0083(9) 0.0021(9)
F31 0.0257(11) 0.0353(13) 0.0189(11) 0.0002(9) 0.0071(9) 0.0044(10)
F32 0.0179(11) 0.0443(15) 0.0360(14) -0.0014(12) 0.0007(10) -0.0035(11)
F33 0.0313(13) 0.0258(12) 0.0344(14) 0.0121(10) 0.0108(10) 0.0088(10)
F34 0.0333(14) 0.0470(16) 0.0387(15) 0.0114(12) 0.0140(11) 0.0213(12)
F35 0.0560(17) 0.0388(14) 0.0210(12) 0.0142(11) 0.0089(12) 0.0127(13)
F36 0.0438(15) 0.0192(11) 0.0354(14) 0.0041(10) 0.0021(12) 0.0008(11)
F37 0.0377(15) 0.0503(17) 0.0403(16) -0.0008(13) 0.0150(12) 0.0156(13)
F38 0.0240(12) 0.0242(12) 0.0584(18) -0.0050(11) 0.0087(12) 0.0058(10)
F39 0.0368(17) 0.087(3) 0.071(2) -0.029(2) 0.0175(17) -0.0015(17)
O1 0.0148(11) 0.0135(11) 0.0181(12) 0.0043(9) 0.0035(9) -0.0018(9)
O2 0.0140(11) 0.0186(11) 0.0111(11) -0.0015(9) 0.0032(9) 0.0003(9)
F3 0.0310(12) 0.0219(11) 0.0250(12) -0.0058(9) 0.0101(10) -0.0001(9)
F4 0.0336(13) 0.0244(12) 0.0344(14) 0.0146(10) -0.0012(11) -0.0031(10)
F5 0.0283(12) 0.0394(14) 0.0274(13) -0.0093(10) 0.0180(10) -0.0085(11)
F6 0.0308(13) 0.0492(15) 0.0163(11) -0.0096(10) 0.0088(9) 0.0020(11)
F7 0.0186(10) 0.0317(12) 0.0226(11) 0.0000(9) 0.0083(9) -0.0044(9)
F8 0.0307(12) 0.0369(13) 0.0187(11) 0.0110(10) 0.0051(9) 0.0106(10)
F9 0.0199(11) 0.0319(12) 0.0240(12) -0.0084(9) 0.0021(9) -0.0064(9)
F10 0.0278(12) 0.0238(11) 0.0260(12) -0.0014(9) 0.0060(9) 0.0097(9)
O3 0.0141(11) 0.0177(11) 0.0165(12) 0.0033(9) 0.0049(9) 0.0056(9)
O4 0.0153(11) 0.0167(11) 0.0154(12) -0.0003(9) 0.0023(9) 0.0049(9)
O5 0.0164(11) 0.0203(12) 0.0126(11) 0.0047(9) 0.0037(9) 0.0047(9)
O6 0.0127(11) 0.0178(11) 0.0174(12) -0.0003(9) 0.0045(9) -0.0013(9)
O7 0.048(2) 0.061(2) 0.0254(17) 0.0110(16) 0.0109(15) 0.0117(18)
O8 0.058(2) 0.0208(15) 0.061(3) -0.0023(15) 0.0047(19) -0.0015(15)
O9 0.056(2) 0.0269(16) 0.044(2) -0.0067(14) 0.0155(17) -0.0120(15)
O10 0.046(2) 0.046(2) 0.0345(19) 0.0118(15) 0.0083(15) 0.0026(16)
O11 0.061(2) 0.0355(19) 0.058(2) 0.0212(17) -0.0036(19) 0.0161(18)
O12 0.0340(18) 0.079(3) 0.0339(19) 0.0121(18) 0.0028(15) -0.0279(19)
C2 0.0231(17) 0.0175(16) 0.0201(18) -0.0009(13) 0.0021(14) -0.0032(14)
C1 0.0221(18) 0.0246(18) 0.0216(18) 0.0028(14) 0.0059(14) -0.0008(15)
C3 0.0237(17) 0.0231(17) 0.0133(16) 0.0047(13) 0.0057(13) 0.0016(14)
C4 0.0278(19) 0.0261(18) 0.0164(17) 0.0061(14) 0.0055(14) 0.0051(15)

loop_
_atom_type_symbol
_atom_type_description
_atom_type_scat_dispersion_real
_atom_type_scat_dispersion_imag
_atom_type_scat_source
C C 0.0033 0.0016 'International Tables Vol C Tables 4.2.6.8 and 6.1.1.4'
Br Br -0.2901 2.4595 'International Tables Vol C Tables 4.2.6.8 and 6.1.1.4'
Cl Cl 0.1484 0.1585 'International Tables Vol C Tables 4.2.6.8 and 6.1.1.4'
F F 0.0171 0.0103 'International Tables Vol C Tables 4.2.6.8 and 6.1.1.4'
O O 0.0106 0.0060 'International Tables Vol C Tables 4.2.6.8 and 6.1.1.4'
S S 0.1246 0.1234 'International Tables Vol C Tables 4.2.6.8 and 6.1.1.4'
Sb Sb -0.5866 1.5461 'International Tables Vol C Tables 4.2.6.8 and 6.1.1.4'
Te Te -0.5308 1.6751 'International Tables Vol C Tables 4.2.6.8 and 6.1.1.4'
H H 0.0000 0.0000 'International Tables Vol C Tables 4.2.6.8 and 6.1.1.4'

loop_
_geom_angle_atom_site_label_1
_geom_angle_atom_site_label_2
_geom_angle_atom_site_label_3
_geom_angle
_geom_angle_site_symmetry_1
_geom_angle_site_symmetry_3
_geom_angle_publ_flag
F4 Te1 F1 87.50(11) . . ?
F4 Te1 F2 175.46(11) . . ?
F1 Te1 F2 87.99(11) . . ?
F4 Te1 F3 90.92(12) . . ?
F1 Te1 F3 87.72(11) . . ?
F2 Te1 F3 89.40(11) . . ?
F4 Te1 F5 90.11(12) . . ?
F1 Te1 F5 87.55(11) . . ?
F2 Te1 F5 89.19(12) . . ?
F3 Te1 F5 175.11(11) . . ?
F4 Te1 O1 89.31(11) . . ?
F1 Te1 O1 176.57(11) . . ?
F2 Te1 O1 95.18(10) . . ?
F3 Te1 O1 93.61(11) . . ?
F5 Te1 O1 91.19(11) . . ?
F8 Te2 F9 90.18(11) . . ?
F8 Te2 F10 174.60(10) . . ?
F9 Te2 F10 89.74(11) . . ?
F8 Te2 F6 87.01(11) . . ?
F9 Te2 F6 88.78(11) . . ?
F10 Te2 F6 87.59(11) . . ?
F8 Te2 O2 91.59(10) . . ?
F9 Te2 O2 90.20(10) . . ?
F10 Te2 O2 93.82(10) . . ?
F6 Te2 O2 178.26(11) . . ?
F8 Te2 F7 90.35(11) . . ?
F9 Te2 F7 175.17(10) . . ?
F10 Te2 F7 89.28(11) . . ?
F6 Te2 F7 86.46(11) . . ?
O2 Te2 F7 94.58(10) . . ?
F12 Te3 F14 174.59(12) . . ?
F12 Te3 F15 89.32(18) . . ?
F14 Te3 F15 89.62(15) . . ?
F12 Te3 F13 90.2(2) . . ?
F14 Te3 F13 90.35(19) . . ?
F15 Te3 F13 174.81(12) . . ?
F12 Te3 F11 87.37(13) . . ?
F14 Te3 F11 87.29(13) . . ?
F15 Te3 F11 88.30(12) . . ?
F13 Te3 F11 86.52(12) . . ?
F12 Te3 O3 91.26(12) . . ?
F14 Te3 O3 94.07(11) . . ?
F15 Te3 O3 91.48(11) . . ?
F13 Te3 O3 93.70(11) . . ?
F11 Te3 O3 178.62(12) . . ?
F17 Te4 F16 88.34(11) . . ?
F17 Te4 F18 91.29(11) . . ?
F16 Te4 F18 88.33(11) . . ?
F17 Te4 F19 175.10(10) . . ?
F16 Te4 F19 87.07(11) . . ?
F18 Te4 F19 90.26(11) . . ?
F17 Te4 O4 90.15(10) . . ?
F16 Te4 O4 176.89(11) . . ?
F18 Te4 O4 94.42(11) . . ?
F19 Te4 O4 94.36(10) . . ?
F17 Te4 F20 90.01(11) . . ?
F16 Te4 F20 86.66(11) . . ?
F18 Te4 F20 174.79(10) . . ?
F19 Te4 F20 88.04(11) . . ?
O4 Te4 F20 90.62(11) . . ?
F21 Te5 F25 88.35(11) . . ?
F21 Te5 F24 88.09(11) . . ?
F25 Te5 F24 89.70(10) . . ?
F21 Te5 F23 88.44(11) . . ?
F25 Te5 F23 176.77(10) . . ?
F24 Te5 F23 90.61(11) . . ?
F21 Te5 F22 87.71(11) . . ?
F25 Te5 F22 89.80(10) . . ?
F24 Te5 F22 175.78(10) . . ?
F23 Te5 F22 89.65(11) . . ?
F21 Te5 O5 176.80(11) . . ?
F25 Te5 O5 94.48(10) . . ?
F24 Te5 O5 93.40(10) . . ?
F23 Te5 O5 88.71(10) . . ?
F22 Te5 O5 90.82(10) . . ?
F28 Te6 F26 88.52(12) . . ?
F28 Te6 F27 89.43(12) . . ?
F26 Te6 F27 87.52(12) . . ?
F28 Te6 F29 90.77(12) . . ?
F26 Te6 F29 87.66(12) . . ?
F27 Te6 F29 175.18(11) . . ?
F28 Te6 F30 176.23(11) . . ?
F26 Te6 F30 87.74(11) . . ?
F27 Te6 F30 89.90(11) . . ?
F29 Te6 F30 89.58(11) . . ?
F28 Te6 O6 89.25(11) . . ?
F26 Te6 O6 177.63(12) . . ?
F27 Te6 O6 91.65(11) . . ?
F29 Te6 O6 93.18(11) . . ?
F30 Te6 O6 94.48(10) . . ?
O1 Sb1 O1 180.0 2_565 . ?
O1 Sb1 O3 88.98(10) 2_565 . ?
O1 Sb1 O3 91.01(10) . . ?
O1 Sb1 O3 91.02(10) 2_565 2_565 ?
O1 Sb1 O3 88.98(10) . 2_565 ?
O3 Sb1 O3 180.0 . 2_565 ?
O1 Sb1 O2 90.65(10) 2_565 . ?
O1 Sb1 O2 89.35(10) . . ?
O3 Sb1 O2 89.94(10) . . ?
O3 Sb1 O2 90.05(10) 2_565 . ?
O1 Sb1 O2 89.35(10) 2_565 2_565 ?
O1 Sb1 O2 90.65(10) . 2_565 ?
O3 Sb1 O2 90.06(10) . 2_565 ?
O3 Sb1 O2 89.95(10) 2_565 2_565 ?
O2 Sb1 O2 180.0 . 2_565 ?
O6 Sb2 O6 180.0 2_666 . ?
O6 Sb2 O5 91.05(10) 2_666 . ?
O6 Sb2 O5 88.95(10) . . ?
O6 Sb2 O5 88.95(10) 2_666 2_666 ?
O6 Sb2 O5 91.05(10) . 2_666 ?
O5 Sb2 O5 180.0 . 2_666 ?
O6 Sb2 O4 89.28(10) 2_666 . ?
O6 Sb2 O4 90.72(10) . . ?
O5 Sb2 O4 89.25(10) . . ?
O5 Sb2 O4 90.75(10) 2_666 . ?
O6 Sb2 O4 90.72(10) 2_666 2_666 ?
O6 Sb2 O4 89.28(10) . 2_666 ?
O5 Sb2 O4 90.75(10) . 2_666 ?
O5 Sb2 O4 89.25(10) 2_666 2_666 ?
O4 Sb2 O4 180.00(8) . 2_666 ?
C3 Br1 C2 101.82(16) . . ?
O8 S1 O7 122.8(2) . . ?
O8 S1 F37 107.3(2) . . ?
O7 S1 F37 107.8(2) . . ?
O8 S1 Cl1 109.23(18) . . ?
O7 S1 Cl1 108.64(18) . . ?
F37 S1 Cl1 98.31(13) . . ?
O10 S2 O9 123.0(2) . . ?
O10 S2 F38 108.8(2) . . ?
O9 S2 F38 106.03(19) . . ?
O10 S2 Cl2 109.04(17) . . ?
O9 S2 Cl2 109.02(18) . . ?
F38 S2 Cl2 98.17(12) . . ?
O12 S3 F39 115.8(3) . . ?
O12 S3 O11 114.0(3) . . ?
F39 S3 O11 107.1(3) . . ?
O12 S3 Cl3 110.37(16) . . ?
F39 S3 Cl3 105.21(16) . . ?
O11 S3 Cl3 103.37(18) . . ?
Te1 O1 Sb1 138.32(14) . . ?
Te2 O2 Sb1 139.13(13) . . ?
Te3 O3 Sb1 139.68(14) . . ?
Te4 O4 Sb2 139.35(13) . . ?
Te5 O5 Sb2 138.55(13) . . ?
Te6 O6 Sb2 138.83(14) . . ?
C1 C2 Br1 110.2(2) . . ?
F31 C1 F32 108.9(3) . . ?
F31 C1 F33 107.8(3) . . ?
F32 C1 F33 108.7(3) . . ?
F31 C1 C2 112.1(3) . . ?
F32 C1 C2 107.7(3) . . ?
F33 C1 C2 111.6(3) . . ?
C4 C3 Br1 110.4(2) . . ?
F35 C4 F34 109.2(3) . . ?
F35 C4 F36 107.9(3) . . ?
F34 C4 F36 107.8(3) . . ?
F35 C4 C3 108.6(3) . . ?
F34 C4 C3 111.8(3) . . ?
F36 C4 C3 111.4(3) . . ?

loop_
_geom_bond_atom_site_label_1
_geom_bond_atom_site_label_2
_geom_bond_distance
_geom_bond_site_symmetry_2
_geom_bond_publ_flag
Te1 F4 1.824(2) . ?
Te1 F1 1.826(2) . ?
Te1 F2 1.827(2) . ?
Te1 F3 1.828(2) . ?
Te1 F5 1.829(2) . ?
Te1 O1 1.841(2) . ?
Te2 F8 1.823(2) . ?
Te2 F9 1.826(2) . ?
Te2 F10 1.831(2) . ?
Te2 F6 1.835(2) . ?
Te2 O2 1.840(2) . ?
Te2 F7 1.841(2) . ?
Te3 F12 1.807(3) . ?
Te3 F14 1.813(3) . ?
Te3 F15 1.815(3) . ?
Te3 F13 1.815(3) . ?
Te3 F11 1.832(2) . ?
Te3 O3 1.843(2) . ?
Te4 F17 1.819(2) . ?
Te4 F16 1.826(2) . ?
Te4 F18 1.829(2) . ?
Te4 F19 1.835(2) . ?
Te4 O4 1.840(2) . ?
Te4 F20 1.847(2) . ?
Te5 F21 1.819(2) . ?
Te5 F25 1.827(2) . ?
Te5 F24 1.829(2) . ?
Te5 F23 1.833(2) . ?
Te5 F22 1.833(2) . ?
Te5 O5 1.848(2) . ?
Te6 F28 1.821(2) . ?
Te6 F26 1.826(2) . ?
Te6 F27 1.828(2) . ?
Te6 F29 1.829(2) . ?
Te6 F30 1.836(2) . ?
Te6 O6 1.844(2) . ?
Sb1 O1 1.954(2) 2_565 ?
Sb1 O1 1.954(2) . ?
Sb1 O3 1.954(2) . ?
Sb1 O3 1.954(2) 2_565 ?
Sb1 O2 1.955(2) . ?
Sb1 O2 1.955(2) 2_565 ?
Sb2 O6 1.948(2) 2_666 ?
Sb2 O6 1.948(2) . ?
Sb2 O5 1.949(2) . ?
Sb2 O5 1.949(2) 2_666 ?
Sb2 O4 1.960(2) . ?
Sb2 O4 1.960(2) 2_666 ?
Br1 C3 1.957(3) . ?
Br1 C2 1.958(4) . ?
Cl1 S1 1.9551(15) . ?
Cl2 S2 1.9412(16) . ?
Cl3 S3 1.9479(15) . ?
S1 O8 1.394(3) . ?
S1 O7 1.401(3) . ?
S1 F37 1.531(3) . ?
S2 O10 1.398(3) . ?
S2 O9 1.400(3) . ?
S2 F38 1.577(3) . ?
S3 O12 1.384(3) . ?
S3 F39 1.451(3) . ?
S3 O11 1.455(3) . ?
F31 C1 1.324(4) . ?
F32 C1 1.326(4) . ?
F33 C1 1.331(4) . ?
F34 C4 1.321(5) . ?
F35 C4 1.321(4) . ?
F36 C4 1.334(5) . ?
C2 C1 1.514(5) . ?
C3 C4 1.514(5) . ?
